data_4304762
loop_
_publ_author_name
'Michael T. Mock'
'Codrina V. Popescu'
'Glenn P. A. Yap'
'William G. Dougherty'
'Charles G. Riordan'

_publ_section_title
;
Monovalent Iron in a Sulfur-Rich Environment
;
_journal_name_full 'Inorganic Chemistry'
_journal_page_first 1889
_journal_page_last 1891
_journal_paper_doi 10.1021/ic7023378
_journal_volume 47
_journal_year 2008
_chemical_formula_sum 'C23 H38 B Fe O2 S3'
_chemical_formula_weight 509.37
_chemical_name_systematic
; 
 ? 
;
_space_group_IT_number 14
_symmetry_cell_setting monoclinic
_symmetry_space_group_name_Hall '-P 2yn'
_symmetry_space_group_name_H-M 'P 1 21/n 1'
_atom_sites_solution_hydrogens geom
_atom_sites_solution_primary direct
_atom_sites_solution_secondary difmap
_audit_creation_method SHELXL-97
_cell_angle_alpha 90.00
_cell_angle_beta 102.829(12)
_cell_angle_gamma 90.00
_cell_formula_units_Z 4
_cell_length_a 10.011(8)
_cell_length_b 20.723(16)
_cell_length_c 12.767(10)
_cell_measurement_reflns_used 919
_cell_measurement_temperature 120(2)
_cell_measurement_theta_max 27.51
_cell_measurement_theta_min 2.31
_cell_volume 2582(4)
_computing_cell_refinement 'SHELXTL, Sheldrick (2001)'
_computing_data_collection 'SMART, Bruker (2002)'
_computing_data_reduction 'SHELXTL, Sheldrick (2001)'
_computing_molecular_graphics 'SHELXTL, Sheldrick (2001)'
_computing_publication_material 'SHELXTL, Sheldrick (2001)'
_computing_structure_refinement 'SHELXL-97 (Sheldrick, 1997)'
_computing_structure_solution 'SHELXS-97 (Sheldrick, 1990)'
_diffrn_ambient_temperature 120(2)
_diffrn_detector_area_resol_mean 836.6
_diffrn_measured_fraction_theta_full 0.936
_diffrn_measured_fraction_theta_max 0.936
_diffrn_measurement_device_type 'Bruker AXS APEX diffractometer'
_diffrn_measurement_method \w
_diffrn_radiation_monochromator graphite
_diffrn_radiation_source 'fine-focus sealed tube'
_diffrn_radiation_type MoK\a
_diffrn_radiation_wavelength 0.71073
_diffrn_reflns_av_R_equivalents 0.0451
_diffrn_reflns_av_sigmaI/netI 0.0432
_diffrn_reflns_limit_h_max 13
_diffrn_reflns_limit_h_min -13
_diffrn_reflns_limit_k_max 27
_diffrn_reflns_limit_k_min -27
_diffrn_reflns_limit_l_max 16
_diffrn_reflns_limit_l_min -16
_diffrn_reflns_number 24297
_diffrn_reflns_theta_full 28.33
_diffrn_reflns_theta_max 28.33
_diffrn_reflns_theta_min 1.91
_diffrn_standards_decay_% <1
_exptl_absorpt_coefficient_mu 0.844
_exptl_absorpt_correction_T_max 0.9833
_exptl_absorpt_correction_T_min 0.8494
_exptl_absorpt_correction_type multi-scan
_exptl_absorpt_process_details 'SADABS, Sheldrick (2003)'
_exptl_crystal_colour red
_exptl_crystal_density_diffrn 1.310
_exptl_crystal_density_method 'not measured'
_exptl_crystal_description needle
_exptl_crystal_F_000 1084
_exptl_crystal_size_max 0.20
_exptl_crystal_size_mid 0.05
_exptl_crystal_size_min 0.02
_refine_diff_density_max 0.542
_refine_diff_density_min -0.272
_refine_diff_density_rms 0.075
_refine_ls_extinction_method none
_refine_ls_goodness_of_fit_ref 1.059
_refine_ls_hydrogen_treatment constr
_refine_ls_matrix_type full
_refine_ls_number_parameters 280
_refine_ls_number_reflns 6028
_refine_ls_number_restraints 0
_refine_ls_restrained_S_all 1.059
_refine_ls_R_factor_all 0.0538
_refine_ls_R_factor_gt 0.0414
_refine_ls_shift/su_max 0.001
_refine_ls_shift/su_mean 0.000
_refine_ls_structure_factor_coef Fsqd
_refine_ls_weighting_details 'calc w=1/[\s^2^(Fo^2^)+(0.0484P)^2^+0.4960P] where P=(Fo^2^+2Fc^2^)/3'
_refine_ls_weighting_scheme calc
_refine_ls_wR_factor_gt 0.0903
_refine_ls_wR_factor_ref 0.0959
_reflns_number_gt 5036
_reflns_number_total 6028
_reflns_threshold_expression >2sigma(I)
_cod_data_source_file ic7023378-file001_5.cif
_cod_data_source_block char116
_cod_depositor_comments
;
The following automatic conversions were performed:
'_symmetry_cell_setting' value 'Monoclinic' changed to 'monoclinic'
according to '/home/saulius/struct/CIF-dictionaries/cif_core.dic'
dictionary named 'cif_core.dic' version 2.4.1 from 2010-06-29.

Automatic conversion script
Id: cif_fix_enum 1527 2010-12-29 10:47:43Z saulius 
;
_cod_original_cell_volume 2582(3)
_cod_database_code 4304762

loop_
_symmetry_equiv_pos_as_xyz
'x, y, z'
'-x+1/2, y+1/2, -z+1/2'
'-x, -y, -z'
'x-1/2, -y-1/2, z-1/2'

loop_
_atom_site_label
_atom_site_type_symbol
_atom_site_fract_x
_atom_site_fract_y
_atom_site_fract_z
_atom_site_U_iso_or_equiv
_atom_site_adp_type
_atom_site_occupancy
_atom_site_symmetry_multiplicity
_atom_site_calc_flag
_atom_site_refinement_flags
_atom_site_disorder_assembly
_atom_site_disorder_group
Fe Fe 0.82759(3) 0.186657(14) 0.83582(2) 0.01454(9) Uani 1 1 d . . .
B B 0.8300(3) 0.12533(11) 1.09089(19) 0.0167(5) Uani 1 1 d . . .
O1 O 0.85016(18) 0.12850(9) 0.63333(13) 0.0311(4) Uani 1 1 d . . .
O2 O 0.95138(18) 0.29549(9) 0.74768(14) 0.0326(4) Uani 1 1 d . . .
S1 S 1.01284(5) 0.13013(2) 0.94368(4) 0.01508(12) Uani 1 1 d . . .
S2 S 0.66642(5) 0.11677(2) 0.87552(4) 0.01487(12) Uani 1 1 d . . .
S3 S 0.80414(5) 0.24833(2) 0.98302(4) 0.01480(12) Uani 1 1 d . . .
C1 C 0.8973(2) 0.03375(10) 1.23650(18) 0.0201(5) Uani 1 1 d . . .
H1A H 0.9467 0.0145 1.1891 0.024 Uiso 1 1 calc R . .
C2 C 0.8972(2) 0.00348(11) 1.33352(19) 0.0248(5) Uani 1 1 d . . .
H2A H 0.9477 -0.0353 1.3520 0.030 Uiso 1 1 calc R . .
C3 C 0.8241(2) 0.02948(11) 1.40329(18) 0.0259(5) Uani 1 1 d . . .
H3A H 0.8235 0.0088 1.4696 0.031 Uiso 1 1 calc R . .
C4 C 0.7516(2) 0.08608(11) 1.37529(18) 0.0240(5) Uani 1 1 d . . .
H4A H 0.7011 0.1045 1.4227 0.029 Uiso 1 1 calc R . .
C5 C 0.7524(2) 0.11587(10) 1.27860(17) 0.0186(4) Uani 1 1 d . . .
H5A H 0.7005 0.1542 1.2605 0.022 Uiso 1 1 calc R . .
C6 C 0.8271(2) 0.09171(10) 1.20596(16) 0.0159(4) Uani 1 1 d . . .
C7 C 0.9916(2) 0.13349(10) 1.08132(16) 0.0169(4) Uani 1 1 d . . .
H7A H 1.0470 0.0988 1.1234 0.020 Uiso 1 1 calc R . .
H7B H 1.0270 0.1753 1.1134 0.020 Uiso 1 1 calc R . .
C8 C 1.1844(2) 0.16540(10) 0.94754(17) 0.0174(4) Uani 1 1 d . . .
C9 C 1.1952(2) 0.23461(10) 0.98903(18) 0.0218(5) Uani 1 1 d . . .
H9A H 1.2855 0.2521 0.9870 0.033 Uiso 1 1 calc R . .
H9B H 1.1831 0.2352 1.0631 0.033 Uiso 1 1 calc R . .
H9C H 1.1239 0.2610 0.9437 0.033 Uiso 1 1 calc R . .
C10 C 1.2906(2) 0.12227(11) 1.01962(19) 0.0224(5) Uani 1 1 d . . .
H10A H 1.3828 0.1376 1.0186 0.034 Uiso 1 1 calc R . .
H10B H 1.2797 0.0778 0.9931 0.034 Uiso 1 1 calc R . .
H10C H 1.2771 0.1238 1.0933 0.034 Uiso 1 1 calc R . .
C11 C 1.2024(2) 0.16227(11) 0.83228(18) 0.0227(5) Uani 1 1 d . . .
H11A H 1.2943 0.1775 0.8296 0.034 Uiso 1 1 calc R . .
H11B H 1.1337 0.1897 0.7865 0.034 Uiso 1 1 calc R . .
H11C H 1.1909 0.1176 0.8066 0.034 Uiso 1 1 calc R . .
C12 C 0.7438(2) 0.07561(10) 0.99890(16) 0.0173(4) Uani 1 1 d . . .
H12A H 0.6712 0.0541 1.0276 0.021 Uiso 1 1 calc R . .
H12B H 0.8066 0.0418 0.9834 0.021 Uiso 1 1 calc R . .
C13 C 0.5919(2) 0.05307(10) 0.77792(17) 0.0192(5) Uani 1 1 d . . .
C14 C 0.4884(2) 0.01675(11) 0.82765(19) 0.0248(5) Uani 1 1 d . . .
H14A H 0.4381 -0.0142 0.7755 0.037 Uiso 1 1 calc R . .
H14B H 0.4238 0.0475 0.8474 0.037 Uiso 1 1 calc R . .
H14C H 0.5368 -0.0063 0.8919 0.037 Uiso 1 1 calc R . .
C15 C 0.6998(3) 0.00678(11) 0.75410(19) 0.0258(5) Uani 1 1 d . . .
H15A H 0.6548 -0.0276 0.7063 0.039 Uiso 1 1 calc R . .
H15B H 0.7510 -0.0122 0.8214 0.039 Uiso 1 1 calc R . .
H15C H 0.7629 0.0304 0.7193 0.039 Uiso 1 1 calc R . .
C16 C 0.5169(2) 0.08879(12) 0.67692(18) 0.0276(5) Uani 1 1 d . . .
H16A H 0.4669 0.0577 0.6249 0.041 Uiso 1 1 calc R . .
H16B H 0.5836 0.1119 0.6451 0.041 Uiso 1 1 calc R . .
H16C H 0.4522 0.1197 0.6961 0.041 Uiso 1 1 calc R . .
C17 C 0.7526(2) 0.19609(10) 1.08129(17) 0.0170(4) Uani 1 1 d . . .
H17A H 0.7742 0.2175 1.1523 0.020 Uiso 1 1 calc R . .
H17B H 0.6523 0.1894 1.0608 0.020 Uiso 1 1 calc R . .
C18 C 0.6606(2) 0.30675(10) 0.94062(18) 0.0188(5) Uani 1 1 d . . .
C19 C 0.6222(3) 0.33365(12) 1.04060(19) 0.0281(5) Uani 1 1 d . . .
H19A H 0.5521 0.3671 1.0200 0.042 Uiso 1 1 calc R . .
H19B H 0.7036 0.3524 1.0879 0.042 Uiso 1 1 calc R . .
H19C H 0.5863 0.2988 1.0784 0.042 Uiso 1 1 calc R . .
C20 C 0.7153(3) 0.36103(11) 0.8812(2) 0.0280(5) Uani 1 1 d . . .
H20A H 0.6447 0.3943 0.8608 0.042 Uiso 1 1 calc R . .
H20B H 0.7397 0.3437 0.8165 0.042 Uiso 1 1 calc R . .
H20C H 0.7967 0.3800 0.9282 0.042 Uiso 1 1 calc R . .
C21 C 0.5386(2) 0.27431(12) 0.8683(2) 0.0277(5) Uani 1 1 d . . .
H21A H 0.4628 0.3051 0.8499 0.042 Uiso 1 1 calc R . .
H21B H 0.5101 0.2373 0.9058 0.042 Uiso 1 1 calc R . .
H21C H 0.5641 0.2595 0.8025 0.042 Uiso 1 1 calc R . .
C22 C 0.8382(2) 0.14966(11) 0.71386(18) 0.0214(5) Uani 1 1 d . . .
C23 C 0.9030(2) 0.25377(11) 0.78585(18) 0.0213(5) Uani 1 1 d . . .

loop_
_atom_site_aniso_label
_atom_site_aniso_U_11
_atom_site_aniso_U_22
_atom_site_aniso_U_33
_atom_site_aniso_U_23
_atom_site_aniso_U_13
_atom_site_aniso_U_12
Fe 0.01394(16) 0.01729(16) 0.01276(15) 0.00125(11) 0.00371(11) -0.00033(11)
B 0.0189(12) 0.0160(11) 0.0152(11) 0.0002(9) 0.0036(9) -0.0008(9)
O1 0.0373(11) 0.0399(10) 0.0189(9) -0.0048(7) 0.0125(8) -0.0024(8)
O2 0.0273(9) 0.0347(10) 0.0369(10) 0.0148(8) 0.0092(8) -0.0038(8)
S1 0.0132(3) 0.0163(2) 0.0158(3) -0.00002(19) 0.00325(19) -0.00081(19)
S2 0.0144(3) 0.0160(2) 0.0139(2) -0.00121(19) 0.00252(19) -0.00073(19)
S3 0.0153(3) 0.0145(2) 0.0146(2) 0.00151(19) 0.00320(19) -0.00026(19)
C1 0.0199(11) 0.0208(11) 0.0198(11) 0.0007(9) 0.0048(9) -0.0005(9)
C2 0.0254(12) 0.0213(11) 0.0247(12) 0.0065(9) -0.0006(10) -0.0023(9)
C3 0.0320(13) 0.0284(13) 0.0156(11) 0.0053(9) 0.0012(10) -0.0083(10)
C4 0.0264(12) 0.0287(12) 0.0180(11) -0.0038(9) 0.0077(9) -0.0086(10)
C5 0.0187(11) 0.0186(11) 0.0177(11) -0.0008(8) 0.0024(9) -0.0039(8)
C6 0.0150(10) 0.0176(10) 0.0143(10) -0.0014(8) 0.0016(8) -0.0036(8)
C7 0.0196(11) 0.0201(11) 0.0110(10) 0.0022(8) 0.0034(8) -0.0005(8)
C8 0.0116(10) 0.0199(11) 0.0209(11) 0.0001(9) 0.0041(8) -0.0014(8)
C9 0.0214(12) 0.0194(11) 0.0240(11) -0.0031(9) 0.0037(9) -0.0042(9)
C10 0.0146(11) 0.0264(12) 0.0257(12) -0.0001(9) 0.0031(9) -0.0003(9)
C11 0.0197(11) 0.0290(12) 0.0215(11) -0.0017(9) 0.0091(9) -0.0028(9)
C12 0.0207(11) 0.0157(10) 0.0151(10) 0.0038(8) 0.0030(8) -0.0017(8)
C13 0.0178(11) 0.0204(11) 0.0185(11) -0.0050(9) 0.0016(8) -0.0035(8)
C14 0.0212(12) 0.0264(12) 0.0259(12) -0.0050(10) 0.0034(10) -0.0073(9)
C15 0.0321(13) 0.0223(12) 0.0247(12) -0.0051(9) 0.0103(10) 0.0019(10)
C16 0.0248(12) 0.0351(14) 0.0190(12) -0.0010(10) -0.0036(10) -0.0030(10)
C17 0.0202(11) 0.0169(10) 0.0145(10) 0.0025(8) 0.0056(8) -0.0013(8)
C18 0.0196(11) 0.0131(10) 0.0237(11) 0.0031(8) 0.0047(9) 0.0047(8)
C19 0.0335(14) 0.0247(12) 0.0287(13) -0.0002(10) 0.0123(11) 0.0087(10)
C20 0.0333(14) 0.0190(12) 0.0334(14) 0.0099(10) 0.0110(11) 0.0053(10)
C21 0.0203(12) 0.0253(12) 0.0338(14) 0.0019(10) -0.0021(10) 0.0055(9)
C22 0.0175(11) 0.0264(12) 0.0198(11) 0.0025(9) 0.0027(9) -0.0023(9)
C23 0.0172(11) 0.0260(12) 0.0204(11) 0.0039(9) 0.0036(9) 0.0008(9)

loop_
_atom_type_symbol
_atom_type_description
_atom_type_scat_dispersion_real
_atom_type_scat_dispersion_imag
_atom_type_scat_source
C C 0.0033 0.0016 'International Tables Vol C Tables 4.2.6.8 and 6.1.1.4'
H H 0.0000 0.0000 'International Tables Vol C Tables 4.2.6.8 and 6.1.1.4'
B B 0.0013 0.0007 'International Tables Vol C Tables 4.2.6.8 and 6.1.1.4'
O O 0.0106 0.0060 'International Tables Vol C Tables 4.2.6.8 and 6.1.1.4'
S S 0.1246 0.1234 'International Tables Vol C Tables 4.2.6.8 and 6.1.1.4'
Fe Fe 0.3463 0.8444 'International Tables Vol C Tables 4.2.6.8 and 6.1.1.4'

loop_
_geom_angle_atom_site_label_1
_geom_angle_atom_site_label_2
_geom_angle_atom_site_label_3
_geom_angle
_geom_angle_site_symmetry_1
_geom_angle_site_symmetry_3
_geom_angle_publ_flag
C22 Fe C23 84.77(11) . . ?
C22 Fe S2 95.94(8) . . ?
C23 Fe S2 161.58(7) . . ?
C22 Fe S3 172.07(8) . . ?
C23 Fe S3 89.26(9) . . ?
S2 Fe S3 88.08(4) . . ?
C22 Fe S1 96.08(9) . . ?
C23 Fe S1 104.95(9) . . ?
S2 Fe S1 93.30(6) . . ?
S3 Fe S1 90.49(5) . . ?
C6 B C17 110.14(18) . . ?
C6 B C12 105.22(17) . . ?
C17 B C12 109.79(18) . . ?
C6 B C7 108.81(17) . . ?
C17 B C7 110.69(17) . . ?
C12 B C7 112.03(18) . . ?
C7 S1 C8 105.39(10) . . ?
C7 S1 Fe 107.42(8) . . ?
C8 S1 Fe 114.98(8) . . ?
C12 S2 C13 106.28(11) . . ?
C12 S2 Fe 107.61(8) . . ?
C13 S2 Fe 119.73(8) . . ?
C17 S3 C18 105.59(11) . . ?
C17 S3 Fe 108.99(9) . . ?
C18 S3 Fe 109.36(8) . . ?
C2 C1 C6 122.4(2) . . ?
C3 C2 C1 120.3(2) . . ?
C2 C3 C4 119.1(2) . . ?
C5 C4 C3 120.2(2) . . ?
C4 C5 C6 122.7(2) . . ?
C1 C6 C5 115.4(2) . . ?
C1 C6 B 120.52(19) . . ?
C5 C6 B 124.06(19) . . ?
B C7 S1 113.14(14) . . ?
C11 C8 C9 111.17(19) . . ?
C11 C8 C10 109.90(19) . . ?
C9 C8 C10 110.75(18) . . ?
C11 C8 S1 105.37(14) . . ?
C9 C8 S1 111.94(15) . . ?
C10 C8 S1 107.52(15) . . ?
B C12 S2 112.33(15) . . ?
C15 C13 C14 110.4(2) . . ?
C15 C13 C16 111.9(2) . . ?
C14 C13 C16 109.71(19) . . ?
C15 C13 S2 112.61(16) . . ?
C14 C13 S2 106.27(15) . . ?
C16 C13 S2 105.70(16) . . ?
B C17 S3 112.37(15) . . ?
C21 C18 C19 110.8(2) . . ?
C21 C18 C20 110.7(2) . . ?
C19 C18 C20 109.45(19) . . ?
C21 C18 S3 110.71(15) . . ?
C19 C18 S3 108.47(16) . . ?
C20 C18 S3 106.54(16) . . ?
O1 C22 Fe 175.9(2) . . ?
O2 C23 Fe 175.9(2) . . ?

loop_
_geom_bond_atom_site_label_1
_geom_bond_atom_site_label_2
_geom_bond_distance
_geom_bond_site_symmetry_2
_geom_bond_publ_flag
Fe C22 1.760(3) . ?
Fe C23 1.768(2) . ?
Fe S2 2.3067(13) . ?
Fe S3 2.3272(14) . ?
Fe S1 2.3608(13) . ?
B C6 1.632(3) . ?
B C17 1.650(3) . ?
B C12 1.654(3) . ?
B C7 1.658(3) . ?
O1 C22 1.148(3) . ?
O2 C23 1.151(3) . ?
S1 C7 1.818(2) . ?
S1 C8 1.857(2) . ?
S2 C12 1.807(2) . ?
S2 C13 1.854(2) . ?
S3 C17 1.816(2) . ?
S3 C18 1.865(2) . ?
C1 C2 1.389(3) . ?
C1 C6 1.402(3) . ?
C2 C3 1.382(3) . ?
C3 C4 1.384(3) . ?
C4 C5 1.382(3) . ?
C5 C6 1.406(3) . ?
C8 C11 1.523(3) . ?
C8 C9 1.524(3) . ?
C8 C10 1.530(3) . ?
C13 C15 1.525(3) . ?
C13 C14 1.528(3) . ?
C13 C16 1.531(3) . ?
C18 C21 1.515(3) . ?
C18 C19 1.518(3) . ?
C18 C20 1.525(3) . ?

loop_
_geom_torsion_atom_site_label_1
_geom_torsion_atom_site_label_2
_geom_torsion_atom_site_label_3
_geom_torsion_atom_site_label_4
_geom_torsion
_geom_torsion_site_symmetry_1
_geom_torsion_site_symmetry_2
_geom_torsion_site_symmetry_3
_geom_torsion_site_symmetry_4
_geom_torsion_publ_flag
C22 Fe S1 C7 -158.60(10) . . . . ?
C23 Fe S1 C7 115.21(11) . . . . ?
S2 Fe S1 C7 -62.26(8) . . . . ?
S3 Fe S1 C7 25.85(8) . . . . ?
C22 Fe S1 C8 84.46(11) . . . . ?
C23 Fe S1 C8 -1.73(11) . . . . ?
S2 Fe S1 C8 -179.20(8) . . . . ?
S3 Fe S1 C8 -91.09(9) . . . . ?
C22 Fe S2 C12 117.37(11) . . . . ?
C23 Fe S2 C12 -151.3(3) . . . . ?
S3 Fe S2 C12 -69.48(9) . . . . ?
S1 Fe S2 C12 20.90(8) . . . . ?
C22 Fe S2 C13 -3.96(11) . . . . ?
C23 Fe S2 C13 87.3(3) . . . . ?
S3 Fe S2 C13 169.19(8) . . . . ?
S1 Fe S2 C13 -100.43(9) . . . . ?
C22 Fe S3 C17 148.7(5) . . . . ?
C23 Fe S3 C17 -170.27(10) . . . . ?
S2 Fe S3 C17 27.96(8) . . . . ?
S1 Fe S3 C17 -65.33(9) . . . . ?
C22 Fe S3 C18 33.7(5) . . . . ?
C23 Fe S3 C18 74.75(11) . . . . ?
S2 Fe S3 C18 -87.02(9) . . . . ?
S1 Fe S3 C18 179.70(8) . . . . ?
C6 C1 C2 C3 1.4(3) . . . . ?
C1 C2 C3 C4 -0.3(3) . . . . ?
C2 C3 C4 C5 0.2(3) . . . . ?
C3 C4 C5 C6 -1.2(3) . . . . ?
C2 C1 C6 C5 -2.2(3) . . . . ?
C2 C1 C6 B -179.8(2) . . . . ?
C4 C5 C6 C1 2.2(3) . . . . ?
C4 C5 C6 B 179.7(2) . . . . ?
C17 B C6 C1 -174.31(18) . . . . ?
C12 B C6 C1 67.4(2) . . . . ?
C7 B C6 C1 -52.8(3) . . . . ?
C17 B C6 C5 8.3(3) . . . . ?
C12 B C6 C5 -110.0(2) . . . . ?
C7 B C6 C5 129.8(2) . . . . ?
C6 B C7 S1 150.35(15) . . . . ?
C17 B C7 S1 -88.47(18) . . . . ?
C12 B C7 S1 34.4(2) . . . . ?
C8 S1 C7 B 162.54(14) . . . . ?
Fe S1 C7 B 39.48(16) . . . . ?
C7 S1 C8 C11 179.73(15) . . . . ?
Fe S1 C8 C11 -62.19(16) . . . . ?
C7 S1 C8 C9 -59.31(17) . . . . ?
Fe S1 C8 C9 58.78(17) . . . . ?
C7 S1 C8 C10 62.53(17) . . . . ?
Fe S1 C8 C10 -179.38(12) . . . . ?
C6 B C12 S2 153.17(15) . . . . ?
C17 B C12 S2 34.7(2) . . . . ?
C7 B C12 S2 -88.76(19) . . . . ?
C13 S2 C12 B 173.78(15) . . . . ?
Fe S2 C12 B 44.37(16) . . . . ?
C12 S2 C13 C15 -61.98(18) . . . . ?
Fe S2 C13 C15 60.01(18) . . . . ?
C12 S2 C13 C14 59.03(17) . . . . ?
Fe S2 C13 C14 -178.98(12) . . . . ?
C12 S2 C13 C16 175.58(15) . . . . ?
Fe S2 C13 C16 -62.43(17) . . . . ?
C6 B C17 S3 158.84(14) . . . . ?
C12 B C17 S3 -85.7(2) . . . . ?
C7 B C17 S3 38.5(2) . . . . ?
C18 S3 C17 B 156.16(15) . . . . ?
Fe S3 C17 B 38.77(16) . . . . ?
C17 S3 C18 C21 -73.71(19) . . . . ?
Fe S3 C18 C21 43.43(18) . . . . ?
C17 S3 C18 C19 48.06(18) . . . . ?
Fe S3 C18 C19 165.20(14) . . . . ?
C17 S3 C18 C20 165.80(15) . . . . ?
Fe S3 C18 C20 -77.06(16) . . . . ?
C23 Fe C22 O1 12(3) . . . . ?
S2 Fe C22 O1 174(3) . . . . ?
S3 Fe C22 O1 54(3) . . . . ?
S1 Fe C22 O1 -92(3) . . . . ?
C22 Fe C23 O2 5(3) . . . . ?
S2 Fe C23 O2 -88(3) . . . . ?
S3 Fe C23 O2 -169(3) . . . . ?
S1 Fe C23 O2 100(3) . . . . ?
